data_1517109
loop_
_publ_author_name
'Lukose, Binit'
'Kuc, Agnieszka'
'Frenzel, Johannes'
'Heine, Thomas'

_publ_section_title
;
 On the reticular construction concept of covalent organic frameworks.
;
_journal_name_full 'Beilstein journal of nanotechnology'
_journal_page_first 60
_journal_page_last 70
_journal_paper_doi 10.3762/bjnano.1.8
_journal_volume 1
_journal_year 2010
_chemical_compound_source 'see text'
_chemical_formula_moiety 'C60 H24 B6 O12'
_chemical_formula_sum 'C60 H24 B6 O12'
_chemical_formula_weight 1001.65
_chemical_name_systematic ?
_space_group_IT_number 12
_symmetry_cell_setting monoclinic
_symmetry_Int_Tables_number 12
_symmetry_space_group_name_Hall '-C 2y'
_symmetry_space_group_name_H-M 'C 1 2/m 1'
_atom_sites_solution_hydrogens ' ?'
_atom_sites_solution_primary ' ?'
_atom_sites_solution_secondary ' ?'
_cell_angle_alpha 90
_cell_angle_beta 93.8640
_cell_angle_gamma 90
_cell_formula_units_Z 2
_cell_length_a 46.65850
_cell_length_b 29.04850
_cell_length_c 3.70520
_cell_volume 5010.462
_computing_publication_material 'PLATON (Spek, 2003)'
_diffrn_radiation_probe x-ray
_diffrn_radiation_type MoK\a
_diffrn_radiation_wavelength 0.71073
_diffrn_reflns_reduction_process
;
;
_exptl_absorpt_coefficient_mu 0.045
_exptl_absorpt_correction_type ' ?'
_exptl_crystal_colour ' ?'
_exptl_crystal_density_diffrn 0.664
_exptl_crystal_density_method 'Not Measured'
_exptl_crystal_description ' ?'
_exptl_crystal_F_000 1020
_refine_ls_extinction_method ' ?'
_refine_ls_hydrogen_treatment ' ?'
_refine_ls_number_restraints 0
_refine_ls_weighting_scheme ?
_cod_data_source_file TPCOF-1M_inc-z_1.cif
_cod_data_source_block block_1
_cod_depositor_comments
;
The following automatic conversions were performed:

'_symmetry_cell_setting' value 'Monoclinic' changed to 'monoclinic'
according to
/usr/data/users/saulius/automatic-downloads/retrospective/Beilstein/lib/dictionaries/cif_core.dic
dictionary named 'cif_core.dic' version 2.4.2 from 2011-04-26.

Automatic conversion script
Id: cif_fix_values 2281 2013-09-26 08:29:07Z andrius 
;
_cod_original_sg_symbol_H-M 'C 2/m'
_cod_database_code 1517109

loop_
_symmetry_equiv_pos_site_id
_symmetry_equiv_pos_as_xyz
1 x,y,z
2 -x,y,-z
3 -x,-y,-z
4 x,-y,z
5 1/2+x,1/2+y,z
6 1/2-x,1/2+y,-z
7 1/2-x,1/2-y,-z
8 1/2+x,1/2-y,z

loop_
_atom_site_label
_atom_site_type_symbol
_atom_site_thermal_displace_type
_atom_site_fract_x
_atom_site_fract_y
_atom_site_fract_z
_atom_site_occupancy
_atom_site_U_iso_or_equiv
O O Uiso 0.21253 0.05647 1.27729 1.000 0.0500
O1 O Uiso 0.17233 0.09702 1.03644 1.000 0.0500
O3 O Uiso 0.11566 0.03974 0.69487 1.000 0.0500
C C Uiso 0.20118 0.18636 1.19448 1.000 0.0500
C1 C Uiso 0.24238 0.14496 1.45006 1.000 0.0500
C1# C Uiso 0.25675 0.18626 1.53674 1.000 0.0500
C2 C Uiso 0.21456 0.14406 1.27934 1.000 0.0500
C3 C Uiso 0.16633 0.04804 1.00606 1.000 0.0500
C4 C Uiso 0.19038 0.02401 1.14509 1.000 0.0500
C6 C Uiso 0.14227 0.02428 0.86530 1.000 0.0500
C9 C Uiso 0.28518 0.18743 1.71235 1.000 0.0500
C10 C Uiso 0.21459 0.22861 1.27468 1.000 0.0500
C11 C Uiso 0.24277 0.22879 1.44880 1.000 0.0500
C12 C Uiso 0.20099 0.27206 1.18860 1.000 0.0500
C28 C Uiso 0.07043 0.00000 0.43000 1.000 0.0500
C44 C Uiso 0.05548 -0.04209 0.35245 1.000 0.0500
C45 C Uiso 0.02767 -0.04303 0.18408 1.000 0.0500
C46 C Uiso 0.01410 0.00000 0.08635 1.000 0.0500
C49 C Uiso 0.01281 -0.08533 0.09509 1.000 0.0500
B B Uiso 0.20009 0.09949 1.20265 1.000 0.0500
B1 B Uiso 0.10013 0.00000 0.60915 1.000 0.0500
H H Uiso 0.17933 0.18630 1.06009 1.000 0.0600
H1 H Uiso 0.29608 0.15457 1.78065 1.000 0.0600
H1 H Uiso 0.17953 0.27196 1.07075 1.000 0.0600
H2 H Uiso 0.25322 0.11211 1.51883 1.000 0.0600
H15 H Uiso 0.06641 -0.07494 0.41921 1.000 0.0600
H19 H Uiso 0.02421 -0.11622 0.15227 1.000 0.0600

loop_
_atom_type_symbol
_atom_type_description
_atom_type_scat_dispersion_real
_atom_type_scat_dispersion_imag
_atom_type_scat_source
O O 0.0106 0.0060 'International Tables Vol C Tables 4.2.6.8 and 6.1.1.4'
B B 0.0013 0.0007 'International Tables Vol C Tables 4.2.6.8 and 6.1.1.4'
H H 0.0000 0.0000 'International Tables Vol C Tables 4.2.6.8 and 6.1.1.4'
C C 0.0033 0.0016 'International Tables Vol C Tables 4.2.6.8 and 6.1.1.4'

loop_
_geom_angle_atom_site_label_1
_geom_angle_atom_site_label_2
_geom_angle_atom_site_label_3
_geom_angle
_geom_angle_site_symmetry_1
_geom_angle_site_symmetry_3
_geom_angle_publ_flag
C4 O B 103.65 . . yes
C3 O1 B 104.62 . . yes
C6 O3 B1 105.35 . . yes
C2 C C10 122.26 . . no
C1# C1 C2 122.16 . . no
C1 C1# C9 122.45 . . no
C1 C1# C11 119.05 . . no
C9 C1# C11 118.50 . . no
C C2 C1 117.88 . . no
C C2 B 122.19 . . yes
C1 C2 B 119.91 . . yes
O1 C3 C4 108.44 . . yes
O1 C3 C6 131.47 . . yes
C4 C3 C6 120.08 . . no
O C4 C3 109.61 . . yes
O C4 C4 130.26 . 1_556 yes
C3 C4 C4 120.13 . 1_556 no
O3 C6 C3 131.82 . . yes
O3 C6 C6 108.34 . 1_556 yes
C3 C6 C6 119.79 . 1_556 no
C1# C9 C12 122.76 . 1_554 no
C C10 C11 118.99 . . no
C C10 C12 122.53 . . no
C11 C10 C12 118.48 . . no
C1# C11 C10 119.65 . . no
C1# C11 C11 118.79 . 1_554 no
C10 C11 C11 121.52 . 1_554 no
C9 C12 C10 119.85 1_554 . no
C44 C28 B1 121.00 . . yes
C44 C28 C44 117.89 . 1_556 no
C44 C28 B1 121.00 1_556 . yes
C28 C44 C45 122.11 . . no
C44 C45 C46 118.32 . . no
C44 C45 C49 122.43 . . no
C46 C45 C49 119.22 . . no
C45 C46 C46 119.44 . 2_555 no
C45 C46 C45 120.95 . 1_556 no
C45 C46 C46 119.44 1_556 2_555 no
C45 C49 C49 121.16 . 2_555 no
C10 C H 119.00 . . no
C2 C H 119.00 . . no
C1# C1 H2 119.00 . . no
C2 C1 H2 119.00 . . no
C12 C9 H1 118.00 1_554 . no
C1# C9 H1 119.00 . . no
C10 C12 H1 118.00 . . no
C9 C12 H1 121.00 1_554 . no
C28 C44 H15 119.00 . . no
C45 C44 H15 119.00 . . no
C49 C49 H19 121.00 2_555 . no
C45 C49 H19 117.00 . . no
O B O1 113.66 . . yes
O1 B C2 121.80 . . yes
O B C2 124.52 . . yes
O3 B1 O3 112.50 . 1_556 yes
O3 B1 C28 123.72 1_556 . yes
O3 B1 C28 123.72 . . yes

loop_
_geom_bond_atom_site_label_1
_geom_bond_atom_site_label_2
_geom_bond_distance
_geom_bond_site_symmetry_2
_geom_bond_publ_flag
O C4 1.4591 . yes
O B 1.3976 . yes
O1 C3 1.4530 . yes
O1 B 1.3981 . yes
O3 C6 1.4270 . yes
O3 B1 1.3884 . yes
C C2 1.4043 . no
C C10 1.4004 . no
C1 C1# 1.4011 . no
C1 C2 1.4054 . no
C1# C9 1.4380 . no
C1# C11 1.4245 . no
C2 B 1.4788 . yes
C3 C4 1.3906 . no
C3 C6 1.3891 . no
C4 C4 1.3949 1_556 no
C6 C6 1.4106 1_556 no
C9 C12 1.3798 1_554 no
C10 C11 1.4250 . no
C10 C12 1.4388 . no
C11 C11 1.4433 1_554 no
C28 C44 1.4272 . no
C28 B1 1.4956 . yes
C28 C44 1.4272 1_556 no
C44 C45 1.4016 . no
C45 C46 1.4365 . no
C45 C49 1.4382 . no
C46 C46 1.4238 2_555 no
C49 C49 1.3461 2_555 no
C H 1.1000 . no
C1 H2 1.1000 . no
C9 H1 1.1000 . no
C12 H1 1.0700 . no
C44 H15 1.1000 . no
C49 H19 1.0600 . no

loop_
_geom_contact_atom_site_label_1
_geom_contact_atom_site_label_2
_geom_contact_distance
_geom_contact_site_symmetry_2
_geom_contact_publ_flag
O O1 2.3402 . no
O C4 2.5894 4_555 no
O1 O 2.3402 . no
O3 C44 3.0031 4_555 no
O3 O3 2.3088 4_555 no
O3 C6 2.3007 4_555 no
O H2 2.6100 . no
O1 H 2.6100 . no
O3 H15 2.6600 4_555 no
C1 C2 3.4153 1_556 no
C1# C9 3.4113 1_554 no
C1# C10 2.8750 7_558 no
C1# C11 2.4683 7_558 no
C1# C12 2.4737 7_558 no
C2 C1 3.4153 1_554 no
C3 C4 3.5221 1_554 no
C3 C6 3.5148 1_556 no
C3 C3 2.7910 4_555 no
C3 C4 2.4139 4_555 no
C3 C6 2.4221 4_555 no
C4 C3 3.5221 1_556 no
C4 O 2.5894 4_555 no
C4 C3 2.4139 4_555 no
C4 C6 2.7870 4_555 no
C6 C3 3.5148 1_554 no
C6 O3 2.3007 4_555 no
C6 C3 2.4221 4_555 no
C6 C4 2.7870 4_555 no
C9 C1# 3.4113 1_556 no
C9 C10 2.4394 7_558 no
C9 C11 2.8063 7_558 no
C10 C9 2.4394 7_558 no
C10 C11 3.4110 1_554 no
C10 C1# 2.8750 7_558 no
C10 C11 2.5029 7_558 no
C11 C9 2.8063 7_558 no
C11 C10 3.4110 1_556 no
C11 C1# 2.4683 7_558 no
C11 C10 2.5029 7_558 no
C11 C12 2.8664 7_558 no
C12 C1# 2.4737 7_558 no
C12 C11 2.8664 7_558 no
C28 C45 2.4755 4_555 no
C28 B1 3.4262 1_554 no
C28 O3 2.5437 4_555 no
C28 B1 3.4262 4_554 no
C44 O3 3.0031 4_555 no
C44 C45 3.4232 1_556 no
C44 C44 2.4453 4_555 no
C44 C45 2.8421 4_555 no
C45 C45 2.4999 4_555 no
C45 C46 2.4701 3_555 no
C45 C44 3.4232 1_554 no
C45 C44 2.8421 4_555 no
C45 C49 3.5903 2_556 no
C46 C49 2.4797 4_555 no
C46 C44 2.4368 4_555 no
C46 C46 3.4163 2_556 no
C46 C49 2.8388 3_555 no
C46 C45 2.4701 3_555 no
C46 C46 3.4163 3_556 no
C49 C49 3.3039 2_556 no
C49 C46 2.8388 3_555 no
C49 C45 3.5903 2_556 no
C9 H1 2.1400 7_558 no
C12 H1 2.1400 7_558 no
C28 H15 2.1900 4_555 no
B1 C28 3.4262 1_556 no
B1 C6 2.2389 4_555 no
B1 C28 3.4262 4_556 no
B1 C44 2.5441 4_555 no
B1 H15 2.7500 4_555 no
H O1 2.6100 . no
H H1 2.4900 . no
H1 H2 2.4900 . no
H1 C12 2.1400 7_558 no
H1 H1 2.4600 7_558 no
H1 H 2.4900 . no
H1 C9 2.1400 7_558 no
H1 H1 2.4600 7_558 no
H2 O 2.6100 . no
H2 H1 2.4900 . no
H15 H19 2.4600 . no
H15 O3 2.6600 4_555 no
H19 H15 2.4600 . no

loop_
_geom_torsion_atom_site_label_1
_geom_torsion_atom_site_label_2
_geom_torsion_atom_site_label_3
_geom_torsion_atom_site_label_4
_geom_torsion
_geom_torsion_site_symmetry_1
_geom_torsion_site_symmetry_3
_geom_torsion_site_symmetry_4
_geom_torsion_publ_flag
B O C4 C4 179.94 . . 1_556 no
C4 O B O1 -0.04 . . . no
C4 O B C2 -178.46 . . . no
B O C4 C3 -0.73 . . . no
C3 O1 B O 0.75 . . . no
C3 O1 B C2 179.22 . . . no
B O1 C3 C4 -1.19 . . . no
B O1 C3 C6 179.84 . . . no
C6 O3 B1 O3 -3.41 . . 1_556 no
C6 O3 B1 C28 179.03 . . . no
B1 O3 C6 C6 1.99 . . 1_556 no
B1 O3 C6 C3 179.49 . . . no
C10 C C2 B 178.45 . . . no
C2 C C10 C11 -0.08 . . . no
C10 C C2 C1 -0.10 . . . no
C2 C C10 C12 -179.97 . . . no
C2 C1 C1# C9 179.81 . . . no
C1# C1 C2 B -178.40 . . . no
C1# C1 C2 C 0.19 . . . no
C2 C1 C1# C11 -0.09 . . . no
C1 C1# C11 C10 -0.09 . . . no
C1 C1# C9 C12 -177.36 . . 1_554 no
C11 C1# C9 C12 2.54 . . 1_554 no
C9 C1# C11 C11 -2.26 . . 1_554 no
C1 C1# C11 C11 177.65 . . 1_554 no
C9 C1# C11 C10 180.00 . . . no
C1 C2 B O -2.31 . . . no
C1 C2 B O1 179.39 . . . no
C C2 B O1 0.87 . . . no
C C2 B O 179.16 . . . no
O1 C3 C6 C6 179.14 . . 1_556 no
C6 C3 C4 C4 -0.27 . . 1_556 no
C4 C3 C6 O3 -176.99 . . . no
C6 C3 C4 O -179.68 . . . no
C4 C3 C6 C6 0.27 . . 1_556 no
O1 C3 C6 O3 1.88 . . . no
O1 C3 C4 C4 -179.38 . . 1_556 no
O1 C3 C4 O 1.21 . . . no
C3 C4 C4 C3 0.00 . 1_556 1_556 no
O C4 C4 C3 179.26 . 1_556 1_556 no
C3 C4 C4 O -179.26 . 1_556 1_556 no
O C4 C4 O 0.00 . 1_556 1_556 no
O3 C6 C6 O3 0.00 . 1_556 1_556 no
C3 C6 C6 C3 0.02 . 1_556 1_556 no
C3 C6 C6 O3 -177.85 . 1_556 1_556 no
O3 C6 C6 C3 177.85 . 1_556 1_556 no
C1# C9 C12 C10 -2.68 . 1_554 1_554 no
C C10 C11 C11 -177.50 . . 1_554 no
C C10 C11 C1# 0.18 . . . no
C C10 C12 C9 177.36 . . 1_554 no
C12 C10 C11 C1# -179.93 . . . no
C12 C10 C11 C11 2.39 . . 1_554 no
C11 C10 C12 C9 -2.53 . . 1_554 no
C10 C11 C11 C1# -2.30 . 1_554 1_554 no
C1# C11 C11 C1# 180.00 . 1_554 1_554 no
C1# C11 C11 C10 2.30 . 1_554 1_554 no
C10 C11 C11 C10 180.00 . 1_554 1_554 no
C44 C28 B1 O3 -3.38 1_556 . . no
C44 C28 C44 C45 4.08 1_556 . . no
B1 C28 C44 C45 -179.85 . . . no
C44 C28 B1 O3 -179.33 . . . no
C44 C28 B1 O3 3.38 . . 1_556 no
C28 C44 C45 C49 178.05 . . . no
C28 C44 C45 C46 0.31 . . . no
C49 C45 C46 C46 1.93 . . 2_555 no
C44 C45 C46 C46 179.74 . . 2_555 no
C44 C45 C46 C45 -4.91 . . 1_556 no
C46 C45 C49 C49 3.70 . . 2_555 no
C49 C45 C46 C45 177.28 . . 1_556 no
C44 C45 C49 C49 -174.02 . . 2_555 no
C45 C49 C49 C45 -6.52 . 2_555 2_555 no
